data_7006589
loop_
_publ_author_name
'Drahonovsk\'y, Dusan'
'Knof, Ulrich'
'Jungo, Laurence'
'Belser, Thomas'
'Neels, Antonia'
'Labat, Ga\"el Charles'
'Stoeckli-Evans, Helen'
'von Zelewsky, Alex'

_publ_section_title
;
 Stereoselectivity in the formation of tris-diimine complexes of
 Fe(II), Ru(II), and Os(II) with a C2-symmetric chiral derivative of
 2,2'-bipyridine.
;
_journal_issue 11
_journal_name_full 'Dalton transactions (Cambridge, England : 2003)'
_journal_page_first 1444
_journal_page_last 1454
_journal_paper_doi 10.1039/b512116g
_journal_year 2006
_chemical_formula_sum 'C78 H84 Cl18 F12 N6 P2 Ru'
_chemical_formula_weight 2134.62
_chemical_name_systematic
;
?
;
_space_group_IT_number 4
_symmetry_cell_setting monoclinic
_symmetry_space_group_name_Hall 'P 2yb'
_symmetry_space_group_name_H-M 'P 1 21 1'
_atom_sites_solution_hydrogens geom
_atom_sites_solution_primary direct
_atom_sites_solution_secondary difmap
_audit_creation_method SHELXL-97
_cell_angle_alpha 90.00
_cell_angle_beta 118.930(7)
_cell_angle_gamma 90.00
_cell_formula_units_Z 2
_cell_length_a 14.9231(10)
_cell_length_b 23.3654(14)
_cell_length_c 15.2120(9)
_cell_measurement_reflns_used 5000
_cell_measurement_temperature 223(2)
_cell_measurement_theta_max 25.00
_cell_measurement_theta_min 1.65
_cell_volume 4642.3(6)
_computing_cell_refinement 'CELL (Stoe & Cie Company, Germany)'
_computing_data_collection 'EXPOSE (Stoe & Cie Company, Germany)'
_computing_data_reduction 'XRED (Stoe & Cie Company, Germany)'
_computing_molecular_graphics 'PLATON97 (Spek, 1997)'
_computing_publication_material SHELXL-97
_computing_structure_refinement 'SHELXL-97 (Sheldrick, 1997)'
_computing_structure_solution 'SHELXS-97 (Sheldrick, 1990)'
_diffrn_ambient_temperature 223(2)
_diffrn_measured_fraction_theta_full 0.990
_diffrn_measured_fraction_theta_max 0.990
_diffrn_measurement_device_type 'Stoe IPDS'
_diffrn_measurement_method 'Phi oscillation scans'
_diffrn_radiation_monochromator graphite
_diffrn_radiation_source 'fine-focus sealed tube'
_diffrn_radiation_type MoK\a
_diffrn_radiation_wavelength 0.71073
_diffrn_reflns_av_R_equivalents 0.0650
_diffrn_reflns_av_sigmaI/netI 0.1670
_diffrn_reflns_limit_h_max 18
_diffrn_reflns_limit_h_min -18
_diffrn_reflns_limit_k_max 28
_diffrn_reflns_limit_k_min -28
_diffrn_reflns_limit_l_max 18
_diffrn_reflns_limit_l_min -18
_diffrn_reflns_number 34933
_diffrn_reflns_theta_full 25.91
_diffrn_reflns_theta_max 25.91
_diffrn_reflns_theta_min 2.32
_diffrn_standards_decay_% 0
_diffrn_standards_number 0
_exptl_absorpt_coefficient_mu 0.791
_exptl_absorpt_correction_type none
_exptl_crystal_colour orange
_exptl_crystal_density_diffrn 1.527
_exptl_crystal_density_meas ?
_exptl_crystal_density_method 'not measured'
_exptl_crystal_description bloc
_exptl_crystal_F_000 2164
_exptl_crystal_size_max 0.35
_exptl_crystal_size_mid 0.30
_exptl_crystal_size_min 0.25
_refine_diff_density_max 0.761
_refine_diff_density_min -0.821
_refine_diff_density_rms 0.092
_refine_ls_abs_structure_details 'Flack H D (1983), Acta Cryst. A39, 876-881'
_refine_ls_abs_structure_Flack -0.02(3)
_refine_ls_extinction_method none
_refine_ls_goodness_of_fit_ref 0.855
_refine_ls_hydrogen_treatment constr
_refine_ls_matrix_type full
_refine_ls_number_parameters 1057
_refine_ls_number_reflns 17860
_refine_ls_number_restraints 19
_refine_ls_restrained_S_all 0.856
_refine_ls_R_factor_all 0.1137
_refine_ls_R_factor_gt 0.0562
_refine_ls_shift/su_max 0.014
_refine_ls_shift/su_mean 0.001
_refine_ls_structure_factor_coef Fsqd
_refine_ls_weighting_details 'w=1/[\s^2^(Fo^2^)+(0.0562P)^2^] where P=(Fo^2^+2Fc^2^)/3'
_refine_ls_weighting_scheme calc
_refine_ls_wR_factor_gt 0.1164
_refine_ls_wR_factor_ref 0.1316
_reflns_number_gt 10004
_reflns_number_total 17860
_reflns_threshold_expression I>2sigma(I)
_cod_data_source_file b512116g.txt
_cod_data_source_block 2b
_cod_depositor_comments
;
The following automatic conversions were performed:

'_exptl_crystal_density_meas' value 'none' was changed to '?' - the
value is perceived as not measured.

Automatic conversion script
Id: cif_fix_values 3008 2015-01-20 13:52:24Z robertas 

The following automatic conversions were performed:

'_refine_ls_weighting_scheme' value 'calc
w=1/[\s^2^(Fo^2^)+(0.0562P)^2^] where P=(Fo^2^+2Fc^2^)/3' was changed
to 'calc'. New tag '_refine_ls_weighting_details' was created. The
value of the new tag was set to 'w=1/[\s^2^(Fo^2^)+(0.0562P)^2^]
where P=(Fo^2^+2Fc^2^)/3'.

Automatic conversion script
Id: cif_fix_values 3143 2015-03-26 13:38:13Z robertas 
;
_cod_original_cell_volume 4642.3(5)
_cod_original_sg_symbol_H-M 'P 21'
_cod_original_formula_sum 'C72 H78 N6 Ru, 2(P F6), 6(C H Cl3)'
_cod_database_code 7006589

loop_
_symmetry_equiv_pos_as_xyz
'x, y, z'
'-x, y+1/2, -z'

loop_
_atom_site_label
_atom_site_type_symbol
_atom_site_fract_x
_atom_site_fract_y
_atom_site_fract_z
_atom_site_U_iso_or_equiv
_atom_site_adp_type
_atom_site_occupancy
_atom_site_calc_flag
_atom_site_refinement_flags
_atom_site_disorder_assembly
_atom_site_disorder_group
Ru1 Ru 0.44420(3) 0.47764(2) 0.30726(4) 0.01735(11) Uani 1 d . . .
C2 C 0.3724(5) 0.5370(3) 0.1158(5) 0.0194(14) Uani 1 d . . .
C3 C 0.3674(5) 0.5768(3) 0.0456(5) 0.0274(16) Uani 1 d . . .
H3 H 0.3170 0.5731 -0.0221 0.033 Uiso 1 calc R . .
C4 C 0.4359(5) 0.6220(3) 0.0743(5) 0.0271(16) Uani 1 d . . .
C5 C 0.4366(6) 0.6658(3) 0.0012(6) 0.046(2) Uani 1 d . . .
H5 H 0.3898 0.6672 -0.0679 0.055 Uiso 1 calc R . .
C6 C 0.5252(5) 0.7072(3) 0.0576(5) 0.0327(17) Uani 1 d . . .
H6 H 0.5300 0.7380 0.0154 0.039 Uiso 1 calc R . .
C7 C 0.6251(6) 0.6760(3) 0.1222(5) 0.0311(17) Uani 1 d . . .
C8 C 0.5870(5) 0.6729(3) 0.2030(5) 0.0245(15) Uani 1 d . . .
H8 H 0.6398 0.6756 0.2745 0.029 Uiso 1 calc R . .
C9 C 0.5120(5) 0.6259(3) 0.1748(5) 0.0233(15) Uani 1 d . . .
C10 C 0.5123(5) 0.5853(3) 0.2414(5) 0.0222(14) Uani 1 d . . .
H10 H 0.5619 0.5885 0.3095 0.027 Uiso 1 calc R . .
C11 C 0.5254(6) 0.7282(3) 0.1528(6) 0.0366(19) Uani 1 d . . .
H11A H 0.4576 0.7298 0.1479 0.044 Uiso 1 calc R . .
H11B H 0.5636 0.7638 0.1803 0.044 Uiso 1 calc R . .
C12 C 0.6501(7) 0.6213(3) 0.0873(7) 0.048(2) Uani 1 d . . .
H12A H 0.7144 0.6063 0.1399 0.073 Uiso 1 calc R . .
H12B H 0.6561 0.6287 0.0276 0.073 Uiso 1 calc R . .
H12C H 0.5960 0.5937 0.0719 0.073 Uiso 1 calc R . .
C13 C 0.7206(6) 0.7160(3) 0.1630(7) 0.049(2) Uani 1 d . . .
H13A H 0.7808 0.6950 0.2104 0.073 Uiso 1 calc R . .
H13B H 0.7102 0.7487 0.1964 0.073 Uiso 1 calc R . .
H13C H 0.7301 0.7291 0.1076 0.073 Uiso 1 calc R . .
C2' C 0.3046(4) 0.4871(3) 0.0908(4) 0.0204(15) Uani 1 d . . .
C3' C 0.2257(4) 0.4742(4) -0.0039(4) 0.0314(14) Uani 1 d . . .
H3' H 0.2121 0.4991 -0.0576 0.038 Uiso 1 calc R . .
C4' C 0.1665(5) 0.4259(3) -0.0217(5) 0.0297(17) Uani 1 d . . .
C5' C 0.0819(6) 0.4097(4) -0.1215(6) 0.049(2) Uani 1 d . . .
H5' H 0.0599 0.4311 -0.1807 0.059 Uiso 1 calc R . .
C6' C 0.0350(6) 0.3524(4) -0.1136(6) 0.046(2) Uani 1 d . . .
H6' H -0.0204 0.3376 -0.1781 0.056 Uiso 1 calc R . .
C7' C 0.0100(5) 0.3521(3) -0.0258(6) 0.0394(19) Uani 1 d . . .
C8' C 0.1248(5) 0.3376(3) 0.0386(6) 0.0336(17) Uani 1 d . . .
H8' H 0.1423 0.3118 0.0962 0.040 Uiso 1 calc R . .
C9' C 0.1891(4) 0.3910(3) 0.0616(5) 0.0234(15) Uani 1 d . . .
C10' C 0.2671(5) 0.4046(3) 0.1531(5) 0.0255(15) Uani 1 d . . .
H10' H 0.2804 0.3804 0.2074 0.031 Uiso 1 calc R . .
C11' C 0.1217(6) 0.3097(3) -0.0547(7) 0.054(3) Uani 1 d . . .
H11C H 0.1834 0.3158 -0.0609 0.065 Uiso 1 calc R . .
H11D H 0.1006 0.2695 -0.0649 0.065 Uiso 1 calc R . .
C12' C -0.0323(6) 0.4066(4) -0.0046(7) 0.056(2) Uani 1 d . . .
H12D H -0.0366 0.4018 0.0566 0.083 Uiso 1 calc R . .
H12E H -0.1000 0.4143 -0.0602 0.083 Uiso 1 calc R . .
H12F H 0.0127 0.4384 0.0032 0.083 Uiso 1 calc R . .
C13' C -0.0592(6) 0.3014(4) -0.0324(7) 0.061(3) Uani 1 d . . .
H13D H -0.0611 0.2981 0.0303 0.091 Uiso 1 calc R . .
H13E H -0.0322 0.2663 -0.0445 0.091 Uiso 1 calc R . .
H13F H -0.1280 0.3078 -0.0870 0.091 Uiso 1 calc R . .
C22 C 0.6576(5) 0.4492(3) 0.3725(5) 0.0227(14) Uani 1 d . . .
C23 C 0.7449(4) 0.4289(3) 0.3708(5) 0.0277(16) Uani 1 d . . .
H23 H 0.8103 0.4358 0.4254 0.033 Uiso 1 calc R . .
C24 C 0.7344(5) 0.3989(3) 0.2884(5) 0.0255(16) Uani 1 d . . .
C25 C 0.8267(6) 0.3762(4) 0.2816(6) 0.046(2) Uani 1 d . . .
H25 H 0.8959 0.3819 0.3292 0.055 Uiso 1 calc R . .
C26 C 0.7867(5) 0.3425(3) 0.1834(5) 0.0360(19) Uani 1 d . . .
H26 H 0.8411 0.3243 0.1735 0.043 Uiso 1 calc R . .
C27 C 0.7087(5) 0.3762(3) 0.0927(5) 0.0342(18) Uani 1 d . . .
C28 C 0.6286(6) 0.3535(3) 0.1233(5) 0.0313(17) Uani 1 d . . .
H28 H 0.5590 0.3451 0.0680 0.038 Uiso 1 calc R . .
C29 C 0.6359(5) 0.3888(3) 0.2092(5) 0.0224(14) Uani 1 d . . .
C30 C 0.5533(5) 0.4111(3) 0.2151(5) 0.0230(15) Uani 1 d . . .
H30 H 0.4877 0.4055 0.1600 0.028 Uiso 1 calc R . .
C31 C 0.7012(6) 0.3018(3) 0.1706(6) 0.041(2) Uani 1 d . . .
H31A H 0.7064 0.2883 0.2339 0.049 Uiso 1 calc R . .
H31B H 0.6893 0.2701 0.1240 0.049 Uiso 1 calc R . .
C33 C 0.6883(6) 0.3497(4) -0.0091(6) 0.057(3) Uani 1 d . . .
H33A H 0.6252 0.3651 -0.0629 0.085 Uiso 1 calc R . .
H33B H 0.6824 0.3084 -0.0065 0.085 Uiso 1 calc R . .
H33C H 0.7447 0.3589 -0.0214 0.085 Uiso 1 calc R . .
C32 C 0.7221(7) 0.4410(4) 0.0887(7) 0.058(2) Uani 1 d . . .
H32A H 0.6608 0.4572 0.0336 0.087 Uiso 1 calc R . .
H32B H 0.7803 0.4487 0.0786 0.087 Uiso 1 calc R . .
H32C H 0.7336 0.4581 0.1514 0.087 Uiso 1 calc R . .
C22' C 0.6615(4) 0.4813(4) 0.4580(4) 0.0218(13) Uani 1 d . . .
C23' C 0.7471(5) 0.4863(3) 0.5491(5) 0.0310(18) Uani 1 d . . .
H23' H 0.8092 0.4700 0.5597 0.037 Uiso 1 calc R . .
C24' C 0.7423(5) 0.5160(3) 0.6281(5) 0.0282(16) Uani 1 d . . .
C25' C 0.8330(6) 0.5199(4) 0.7346(5) 0.047(2) Uani 1 d . . .
H25' H 0.8978 0.5036 0.7561 0.056 Uiso 1 calc R . .
C26' C 0.8020(5) 0.5541(3) 0.7990(5) 0.0368(18) Uani 1 d . . .
H26' H 0.8572 0.5599 0.8689 0.044 Uiso 1 calc R . .
C27' C 0.6982(5) 0.5347(3) 0.7893(5) 0.0341(18) Uani 1 d . . .
C28' C 0.6488(5) 0.5732(3) 0.6915(5) 0.0290(16) Uani 1 d . . .
H28' H 0.5844 0.5933 0.6760 0.035 Uiso 1 calc R . .
C29' C 0.6506(5) 0.5417(3) 0.6086(5) 0.0267(15) Uani 1 d . . .
C30' C 0.5678(5) 0.5342(3) 0.5144(5) 0.0219(15) Uani 1 d . . .
H30' H 0.5058 0.5518 0.5011 0.026 Uiso 1 calc R . .
C31' C 0.7489(6) 0.6087(4) 0.7443(6) 0.042(2) Uani 1 d . . .
H31C H 0.7727 0.6233 0.6988 0.051 Uiso 1 calc R . .
H31D H 0.7478 0.6390 0.7883 0.051 Uiso 1 calc R . .
C32' C 0.6716(6) 0.4727(4) 0.7777(6) 0.052(2) Uani 1 d . . .
H32D H 0.6012 0.4680 0.7634 0.079 Uiso 1 calc R . .
H32E H 0.7168 0.4527 0.8393 0.079 Uiso 1 calc R . .
H32F H 0.6794 0.4570 0.7228 0.079 Uiso 1 calc R . .
C33' C 0.6791(6) 0.5605(4) 0.8719(6) 0.048(2) Uani 1 d . . .
H33D H 0.6088 0.5534 0.8558 0.072 Uiso 1 calc R . .
H33E H 0.6916 0.6014 0.8760 0.072 Uiso 1 calc R . .
H33F H 0.7250 0.5429 0.9359 0.072 Uiso 1 calc R . .
C42 C 0.3626(5) 0.4248(3) 0.4284(5) 0.0237(15) Uani 1 d . . .
C43 C 0.3491(5) 0.3874(3) 0.4916(5) 0.0280(16) Uani 1 d . . .
H43 H 0.3028 0.3960 0.5150 0.034 Uiso 1 calc R . .
C44 C 0.4057(5) 0.3365(3) 0.5200(5) 0.0235(15) Uani 1 d . . .
C45 C 0.3967(6) 0.2918(3) 0.5877(6) 0.039(2) Uani 1 d . . .
H45 H 0.3545 0.2949 0.6175 0.047 Uiso 1 calc R . .
C46 C 0.4651(6) 0.2420(3) 0.5998(5) 0.0374(18) Uani 1 d . . .
H46 H 0.4604 0.2102 0.6405 0.045 Uiso 1 calc R . .
C47 C 0.5764(6) 0.2613(3) 0.6316(5) 0.0357(18) Uani 1 d . . .
C48 C 0.5326(5) 0.2703(3) 0.5156(5) 0.0307(17) Uani 1 d . . .
H48 H 0.5798 0.2628 0.4884 0.037 Uiso 1 calc R . .
C49 C 0.4744(5) 0.3264(3) 0.4860(5) 0.0239(15) Uani 1 d . . .
C50 C 0.4846(5) 0.3655(3) 0.4242(5) 0.0217(14) Uani 1 d . . .
H50 H 0.5322 0.3580 0.4019 0.026 Uiso 1 calc R . .
C51 C 0.4530(6) 0.2237(3) 0.4986(6) 0.041(2) Uani 1 d . . .
H51A H 0.3849 0.2309 0.4415 0.049 Uiso 1 calc R . .
H51B H 0.4760 0.1846 0.4972 0.049 Uiso 1 calc R . .
C52 C 0.6543(7) 0.2125(3) 0.6729(6) 0.049(2) Uani 1 d . . .
H52A H 0.7198 0.2257 0.6817 0.074 Uiso 1 calc R . .
H52B H 0.6304 0.1807 0.6261 0.074 Uiso 1 calc R . .
H52C H 0.6621 0.2001 0.7371 0.074 Uiso 1 calc R . .
C53 C 0.6219(6) 0.3119(4) 0.7029(6) 0.048(2) Uani 1 d . . .
H53A H 0.6867 0.3226 0.7073 0.072 Uiso 1 calc R . .
H53B H 0.6327 0.3013 0.7690 0.072 Uiso 1 calc R . .
H53C H 0.5751 0.3441 0.6778 0.072 Uiso 1 calc R . .
C42' C 0.3005(4) 0.4784(4) 0.3874(4) 0.0232(12) Uani 1 d . . .
C43' C 0.2186(5) 0.4925(2) 0.3992(5) 0.0266(17) Uani 1 d . . .
H43' H 0.2026 0.4705 0.4416 0.032 Uiso 1 calc R . .
C44' C 0.1588(5) 0.5393(3) 0.3486(5) 0.0276(16) Uani 1 d . . .
C45' C 0.0613(6) 0.5564(4) 0.3495(7) 0.054(3) Uani 1 d . . .
H45' H 0.0349 0.5378 0.3868 0.065 Uiso 1 calc R . .
C46' C 0.0130(6) 0.6068(3) 0.2833(7) 0.046(2) Uani 1 d . . .
H46' H -0.0506 0.6203 0.2818 0.055 Uiso 1 calc R . .
C47' C 0.0038(5) 0.5987(3) 0.1759(5) 0.0316(17) Uani 1 d . . .
C48' C 0.1174(5) 0.6207(3) 0.2311(5) 0.0265(16) Uani 1 d . . .
H48' H 0.1397 0.6432 0.1901 0.032 Uiso 1 calc R . .
C49' C 0.1849(4) 0.5717(3) 0.2892(5) 0.0223(14) Uani 1 d . . .
C50' C 0.2734(5) 0.5569(3) 0.2840(5) 0.0246(15) Uani 1 d . . .
H50' H 0.2934 0.5801 0.2460 0.030 Uiso 1 calc R . .
C51' C 0.0907(7) 0.6544(4) 0.3006(7) 0.045(2) Uani 1 d . . .
H51C H 0.0598 0.6919 0.2744 0.054 Uiso 1 calc R . .
H51D H 0.1465 0.6572 0.3700 0.054 Uiso 1 calc R . .
C52' C -0.0684(5) 0.6425(3) 0.0986(6) 0.045(2) Uani 1 d . . .
H52D H -0.0629 0.6396 0.0378 0.068 Uiso 1 calc R . .
H52E H -0.0494 0.6808 0.1261 0.068 Uiso 1 calc R . .
H52F H -0.1383 0.6347 0.0832 0.068 Uiso 1 calc R . .
C53' C -0.0190(6) 0.5392(4) 0.1262(7) 0.052(2) Uani 1 d . . .
H53D H -0.0133 0.5408 0.0654 0.078 Uiso 1 calc R . .
H53E H -0.0878 0.5277 0.1097 0.078 Uiso 1 calc R . .
H53F H 0.0298 0.5117 0.1723 0.078 Uiso 1 calc R . .
C54 C 0.0809(12) 0.3084(6) 0.3170(12) 0.107(5) Uani 1 d . . .
H54 H 0.0129 0.2905 0.2761 0.160 Uiso 1 calc R . .
C55 C 0.6385(8) 0.1218(5) 0.3371(8) 0.087(4) Uani 1 d . . .
H55 H 0.5772 0.1425 0.2866 0.130 Uiso 1 calc R . .
C56 C 1.018(2) 0.6564(12) 0.823(2) 0.204(13) Uiso 0.75 d PD A 1
H56 H 0.9457 0.6687 0.7859 0.244 Uiso 0.75 calc PR A 1
C56A C 1.0692(17) 0.6459(9) 0.8568(16) 0.013(5) Uiso 0.25 d PD A 2
H56A H 1.0012 0.6647 0.8249 0.016 Uiso 0.25 calc PR A 2
C57 C 0.9154(8) 0.3097(4) 0.5641(8) 0.075(3) Uani 1 d . . .
H57 H 0.9328 0.3437 0.5366 0.113 Uiso 1 calc R . .
C58 C 0.3638(6) 0.4294(4) -0.1618(6) 0.048(2) Uani 1 d . . .
H58 H 0.2958 0.4460 -0.2072 0.072 Uiso 1 calc R . .
C59 C 0.8592(7) 0.6114(4) 0.4749(7) 0.062(3) Uani 1 d . . .
H59 H 0.8991 0.5841 0.5299 0.092 Uiso 1 calc R . .
N1 N 0.4446(4) 0.5410(2) 0.2136(4) 0.0208(12) Uani 1 d . . .
N1' N 0.3275(4) 0.4515(2) 0.1707(4) 0.0198(12) Uani 1 d . . .
N21 N 0.5606(4) 0.4401(2) 0.2939(4) 0.0212(12) Uani 1 d . . .
N21' N 0.5690(4) 0.5032(2) 0.4389(4) 0.0212(12) Uani 1 d . . .
N41 N 0.4294(4) 0.4147(2) 0.3936(4) 0.0201(12) Uani 1 d . . .
N41' N 0.3311(4) 0.5106(2) 0.3315(4) 0.0207(12) Uani 1 d . . .
Cl1 Cl 0.0752(3) 0.37440(17) 0.2705(3) 0.1236(13) Uani 1 d . . .
Cl2 Cl 0.1690(4) 0.2666(2) 0.3026(4) 0.177(2) Uani 1 d . . .
Cl3 Cl 0.1012(4) 0.3129(3) 0.4407(5) 0.190(3) Uani 1 d . . .
Cl4 Cl 0.6565(3) 0.13928(19) 0.4524(2) 0.1156(12) Uani 1 d . . .
Cl5 Cl 0.7388(4) 0.1382(2) 0.3168(4) 0.1659(19) Uani 1 d . . .
Cl6 Cl 0.6121(3) 0.0474(2) 0.3211(5) 0.181(2) Uani 1 d . . .
Cl7 Cl 1.0819(4) 0.5948(2) 0.7759(4) 0.1666(19) Uani 1 d D . .
Cl8 Cl 1.0803(8) 0.6240(5) 0.9464(8) 0.206(4) Uiso 0.75 d PD A 1
Cl8A Cl 1.0882(10) 0.5953(6) 0.9648(10) 0.079(4) Uiso 0.25 d PD A 2
Cl9 Cl 1.1336(5) 0.7042(3) 0.8501(6) 0.170(3) Uiso 0.75 d PD A 1
Cl9A Cl 1.1787(12) 0.6947(7) 0.9648(13) 0.129(5) Uiso 0.25 d PD A 2
Cl10 Cl 1.0269(2) 0.28418(12) 0.6650(2) 0.0872(9) Uani 1 d . . .
Cl11 Cl 0.8578(3) 0.26001(15) 0.4693(2) 0.1173(12) Uani 1 d . . .
Cl12 Cl 0.8260(3) 0.33123(17) 0.6051(3) 0.1081(11) Uani 1 d . . .
Cl13 Cl 0.3477(2) 0.37089(12) -0.0990(3) 0.0850(9) Uani 1 d . . .
Cl14 Cl 0.4211(2) 0.40752(13) -0.2338(2) 0.0861(9) Uani 1 d . . .
Cl15 Cl 0.4383(2) 0.48076(15) -0.0762(2) 0.0872(8) Uani 1 d . . .
Cl16 Cl 0.9434(3) 0.66255(15) 0.4764(3) 0.1184(13) Uani 1 d . . .
Cl17 Cl 0.7648(2) 0.64168(14) 0.4988(2) 0.0879(9) Uani 1 d . . .
Cl18 Cl 0.80435(19) 0.57333(10) 0.36468(19) 0.0636(6) Uani 1 d . . .
P1 P 1.07563(16) 0.46435(12) 0.60528(18) 0.0624(8) Uani 1 d D . .
P2 P 0.41736(17) 0.24606(8) 0.19189(16) 0.0400(5) Uani 1 d . . .
F1 F 1.1364(12) 0.4053(6) 0.6412(11) 0.090(5) Uiso 0.50 d PD B 1
F1A F 1.1056(13) 0.4060(7) 0.6569(13) 0.105(6) Uiso 0.50 d PD B 2
F2 F 1.0102(11) 0.5218(6) 0.5667(11) 0.097(4) Uiso 0.50 d PD B 1
F2A F 1.0683(14) 0.5338(7) 0.5695(13) 0.123(6) Uiso 0.50 d PD B 2
F3 F 1.1397(9) 0.4792(7) 0.7195(9) 0.063(4) Uiso 0.50 d PD B 1
F3A F 1.1497(13) 0.4965(7) 0.7112(13) 0.088(6) Uiso 0.50 d PD B 2
F4 F 1.1597(8) 0.4865(5) 0.5825(8) 0.066(3) Uiso 0.50 d PD B 1
F4A F 1.1701(11) 0.4538(7) 0.5871(12) 0.094(4) Uiso 0.50 d PD B 2
F5 F 1.0100(10) 0.4314(7) 0.4960(10) 0.088(5) Uiso 0.50 d PD B 1
F5A F 0.9989(13) 0.4608(8) 0.4958(12) 0.122(7) Uiso 0.50 d PD B 2
F6 F 0.9890(7) 0.4390(4) 0.6273(7) 0.055(2) Uiso 0.50 d PD B 1
F6A F 0.9866(11) 0.4790(10) 0.6307(12) 0.132(5) Uiso 0.50 d PD B 2
F7 F 0.3148(5) 0.2167(3) 0.1152(4) 0.095(2) Uani 1 d . . .
F8 F 0.5195(4) 0.2762(3) 0.2709(4) 0.0837(18) Uani 1 d . . .
F9 F 0.3563(5) 0.2824(3) 0.2343(5) 0.0893(19) Uani 1 d . . .
F10 F 0.3976(5) 0.2942(2) 0.1110(4) 0.0805(17) Uani 1 d . . .
F11 F 0.4797(6) 0.2100(3) 0.1537(4) 0.106(3) Uani 1 d . . .
F12 F 0.4365(4) 0.1981(2) 0.2738(3) 0.0576(13) Uani 1 d . . .

loop_
_atom_site_aniso_label
_atom_site_aniso_U_11
_atom_site_aniso_U_22
_atom_site_aniso_U_33
_atom_site_aniso_U_23
_atom_site_aniso_U_13
_atom_site_aniso_U_12
Ru1 0.0180(2) 0.0178(2) 0.0164(2) 0.0024(3) 0.00849(18) 0.0011(3)
C2 0.022(3) 0.016(3) 0.015(3) 0.001(3) 0.005(3) -0.003(3)
C3 0.033(4) 0.026(4) 0.018(4) 0.002(3) 0.007(3) 0.000(3)
C4 0.027(4) 0.030(4) 0.021(4) 0.008(3) 0.009(3) 0.000(3)
C5 0.061(5) 0.042(5) 0.027(4) 0.022(4) 0.014(4) -0.017(4)
C6 0.053(5) 0.025(4) 0.026(4) 0.002(3) 0.023(4) -0.010(3)
C7 0.044(4) 0.025(4) 0.038(4) -0.002(3) 0.030(4) -0.006(3)
C8 0.037(4) 0.018(4) 0.025(4) -0.003(3) 0.019(3) -0.007(3)
C9 0.032(4) 0.018(3) 0.022(4) 0.003(3) 0.014(3) 0.000(3)
C10 0.030(4) 0.022(4) 0.012(3) 0.006(3) 0.008(3) 0.003(3)
C11 0.056(5) 0.016(4) 0.049(5) 0.001(3) 0.034(4) -0.002(3)
C12 0.068(6) 0.036(5) 0.065(6) -0.004(4) 0.051(5) -0.007(4)
C13 0.059(5) 0.038(5) 0.066(6) -0.007(4) 0.044(5) -0.021(4)
C2' 0.022(3) 0.017(4) 0.023(3) 0.009(3) 0.011(3) 0.006(3)
C3' 0.033(3) 0.032(4) 0.018(3) 0.008(4) 0.003(3) -0.004(5)
C4' 0.030(4) 0.037(4) 0.020(4) -0.002(3) 0.010(3) -0.005(3)
C5' 0.046(5) 0.063(6) 0.022(4) -0.006(4) 0.002(4) -0.026(4)
C6' 0.034(4) 0.058(6) 0.037(5) -0.022(4) 0.009(4) -0.012(4)
C7' 0.031(4) 0.043(5) 0.054(5) -0.016(4) 0.029(4) -0.010(3)
C8' 0.029(4) 0.022(4) 0.044(5) -0.004(4) 0.013(4) -0.001(3)
C9' 0.016(3) 0.023(4) 0.030(4) 0.001(3) 0.010(3) 0.001(3)
C10' 0.035(4) 0.017(3) 0.026(4) 0.004(3) 0.016(3) 0.000(3)
C11' 0.034(5) 0.027(4) 0.099(8) -0.013(5) 0.030(5) -0.010(4)
C12' 0.038(5) 0.053(6) 0.081(7) -0.002(5) 0.032(5) 0.009(4)
C13' 0.043(5) 0.068(6) 0.066(6) -0.015(5) 0.022(5) -0.026(5)
C22 0.022(3) 0.031(4) 0.019(3) 0.001(3) 0.013(3) 0.001(3)
C23 0.012(3) 0.037(4) 0.027(4) -0.015(3) 0.003(3) -0.001(3)
C24 0.024(4) 0.032(4) 0.024(4) 0.004(3) 0.014(3) 0.006(3)
C25 0.023(4) 0.073(6) 0.040(5) -0.020(4) 0.013(4) 0.010(4)
C26 0.021(4) 0.059(5) 0.029(4) -0.011(4) 0.013(3) 0.007(4)
C27 0.034(4) 0.042(5) 0.035(4) -0.011(4) 0.023(4) -0.002(3)
C28 0.038(4) 0.028(4) 0.030(4) -0.012(3) 0.018(3) 0.000(3)
C29 0.021(3) 0.028(4) 0.021(4) 0.000(3) 0.013(3) 0.001(3)
C30 0.029(4) 0.024(4) 0.018(4) 0.002(3) 0.013(3) 0.000(3)
C31 0.052(5) 0.035(5) 0.041(5) -0.006(4) 0.027(4) 0.011(4)
C33 0.053(5) 0.092(7) 0.036(5) -0.024(5) 0.029(4) 0.004(5)
C32 0.057(5) 0.073(6) 0.061(6) 0.016(5) 0.042(5) 0.002(5)
C22' 0.024(3) 0.022(3) 0.018(3) -0.001(4) 0.009(2) 0.003(4)
C23' 0.022(3) 0.038(5) 0.030(3) -0.019(4) 0.011(3) 0.001(4)
C24' 0.019(3) 0.037(4) 0.024(4) -0.016(3) 0.007(3) -0.006(3)
C25' 0.027(4) 0.081(6) 0.021(4) -0.022(4) 0.002(3) 0.005(4)
C26' 0.032(4) 0.051(5) 0.018(4) -0.010(4) 0.005(3) -0.006(4)
C27' 0.039(4) 0.050(5) 0.013(4) -0.001(3) 0.013(3) 0.003(4)
C28' 0.033(4) 0.032(4) 0.025(4) -0.003(3) 0.016(3) 0.005(3)
C29' 0.033(4) 0.029(4) 0.020(4) 0.002(3) 0.014(3) 0.003(3)
C30' 0.025(4) 0.025(4) 0.018(4) 0.001(3) 0.013(3) 0.004(3)
C31' 0.049(5) 0.052(5) 0.030(4) -0.019(4) 0.022(4) -0.022(4)
C32' 0.063(5) 0.054(6) 0.044(4) 0.019(6) 0.029(4) 0.001(6)
C33' 0.057(5) 0.064(6) 0.028(5) -0.001(4) 0.025(4) 0.009(4)
C42 0.034(4) 0.021(4) 0.022(4) 0.005(3) 0.018(3) 0.005(3)
C43 0.035(4) 0.033(4) 0.020(4) 0.012(3) 0.017(3) 0.008(3)
C44 0.026(4) 0.025(4) 0.021(4) 0.010(3) 0.012(3) 0.005(3)
C45 0.060(5) 0.026(4) 0.048(5) 0.017(4) 0.040(5) 0.012(4)
C46 0.061(5) 0.026(4) 0.032(4) 0.012(4) 0.028(4) 0.008(4)
C47 0.055(5) 0.028(4) 0.023(4) 0.015(3) 0.018(4) 0.016(4)
C48 0.041(4) 0.030(4) 0.030(4) 0.006(3) 0.024(4) 0.017(3)
C49 0.030(4) 0.024(4) 0.018(4) 0.005(3) 0.012(3) 0.002(3)
C50 0.032(4) 0.014(3) 0.024(4) 0.006(3) 0.017(3) 0.006(3)
C51 0.074(6) 0.021(4) 0.037(5) -0.001(4) 0.035(5) 0.005(4)
C52 0.068(6) 0.040(5) 0.037(5) 0.018(4) 0.024(4) 0.028(4)
C53 0.054(5) 0.057(6) 0.029(5) 0.002(4) 0.018(4) 0.008(4)
C42' 0.020(3) 0.025(3) 0.022(3) 0.004(4) 0.008(2) 0.012(4)
C43' 0.037(4) 0.023(4) 0.029(4) 0.009(3) 0.024(3) 0.010(3)
C44' 0.030(4) 0.030(4) 0.030(4) 0.011(3) 0.021(3) 0.011(3)
C45' 0.063(5) 0.063(6) 0.068(6) 0.045(5) 0.057(5) 0.048(5)
C46' 0.042(5) 0.035(4) 0.075(6) 0.012(4) 0.040(5) 0.029(4)
C47' 0.022(4) 0.032(4) 0.038(4) 0.010(4) 0.012(3) 0.010(3)
C48' 0.022(4) 0.017(3) 0.038(4) 0.001(3) 0.013(3) 0.001(3)
C49' 0.016(3) 0.022(4) 0.025(4) 0.003(3) 0.006(3) 0.006(3)
C50' 0.024(3) 0.028(4) 0.023(4) -0.001(3) 0.013(3) -0.003(3)
C51' 0.045(5) 0.039(5) 0.047(5) -0.012(4) 0.018(4) 0.011(4)
C52' 0.024(4) 0.050(5) 0.053(5) 0.017(4) 0.012(4) 0.016(4)
C53' 0.031(4) 0.046(5) 0.059(6) -0.002(5) 0.006(4) -0.002(4)
C54 0.121(11) 0.081(9) 0.113(12) 0.016(8) 0.053(10) 0.009(8)
C55 0.069(7) 0.089(8) 0.082(8) -0.032(7) 0.020(6) 0.029(6)
C57 0.107(8) 0.049(6) 0.067(7) -0.007(5) 0.039(6) -0.007(6)
C58 0.046(5) 0.053(5) 0.045(5) -0.015(4) 0.022(4) 0.001(4)
C59 0.066(6) 0.058(6) 0.066(7) 0.009(5) 0.036(5) -0.005(5)
N1 0.020(3) 0.022(3) 0.020(3) -0.007(3) 0.010(2) 0.000(2)
N1' 0.023(3) 0.015(3) 0.028(3) 0.005(2) 0.017(3) 0.005(2)
N21 0.023(3) 0.020(3) 0.017(3) 0.004(3) 0.007(2) -0.003(2)
N21' 0.025(3) 0.017(3) 0.025(3) 0.009(2) 0.016(3) 0.007(2)
N41 0.021(3) 0.024(3) 0.015(3) 0.002(2) 0.008(2) 0.010(2)
N41' 0.028(3) 0.014(3) 0.017(3) 0.004(2) 0.010(3) 0.002(2)
Cl1 0.126(3) 0.109(3) 0.131(3) 0.018(3) 0.058(3) 0.002(2)
Cl2 0.170(4) 0.168(4) 0.160(4) 0.031(4) 0.053(4) 0.088(4)
Cl3 0.131(3) 0.267(7) 0.211(6) 0.117(5) 0.114(4) 0.070(4)
Cl4 0.095(2) 0.166(4) 0.066(2) -0.022(2) 0.0237(18) 0.006(2)
Cl5 0.180(4) 0.164(4) 0.219(5) -0.001(4) 0.148(4) 0.021(3)
Cl6 0.099(3) 0.155(4) 0.252(6) -0.111(4) 0.055(3) -0.002(3)
Cl7 0.166(4) 0.199(5) 0.158(4) 0.015(4) 0.096(4) -0.002(4)
Cl10 0.093(2) 0.0734(18) 0.097(2) 0.0125(16) 0.0472(18) -0.0048(15)
Cl11 0.166(3) 0.088(2) 0.071(2) -0.0122(18) 0.037(2) -0.013(2)
Cl12 0.095(2) 0.128(3) 0.097(2) 0.013(2) 0.042(2) 0.014(2)
Cl13 0.0734(17) 0.0663(17) 0.124(3) 0.0067(17) 0.0546(18) -0.0004(14)
Cl14 0.101(2) 0.096(2) 0.0743(19) -0.0185(17) 0.0529(18) 0.0137(17)
Cl15 0.0949(18) 0.0818(18) 0.0907(19) -0.046(2) 0.0496(16) -0.026(2)
Cl16 0.139(3) 0.100(2) 0.152(3) -0.048(2) 0.098(3) -0.062(2)
Cl17 0.115(2) 0.103(2) 0.0763(19) 0.0075(17) 0.0707(19) 0.0118(18)
Cl18 0.0690(16) 0.0619(15) 0.0647(16) 0.0001(13) 0.0360(14) 0.0017(12)
P1 0.0367(11) 0.088(3) 0.0516(14) 0.0270(14) 0.0131(10) 0.0006(12)
P2 0.0597(14) 0.0284(11) 0.0358(12) 0.0024(10) 0.0263(11) 0.0066(10)
F7 0.097(4) 0.074(4) 0.067(4) 0.015(3) 0.001(3) -0.022(3)
F8 0.077(4) 0.094(5) 0.068(4) 0.005(3) 0.025(3) -0.022(3)
F9 0.124(5) 0.080(4) 0.090(4) 0.011(4) 0.072(4) 0.051(4)
F10 0.129(5) 0.050(3) 0.063(4) 0.029(3) 0.047(4) -0.006(3)
F11 0.156(6) 0.126(6) 0.074(4) 0.029(4) 0.086(5) 0.082(5)
F12 0.078(3) 0.047(3) 0.052(3) 0.025(2) 0.034(3) 0.010(3)

loop_
_atom_type_symbol
_atom_type_description
_atom_type_scat_dispersion_real
_atom_type_scat_dispersion_imag
_atom_type_scat_source
Ru Ru -1.2594 0.8363 'International Tables Vol C Tables 4.2.6.8 and 6.1.1.4'
C C 0.0033 0.0016 'International Tables Vol C Tables 4.2.6.8 and 6.1.1.4'
N N 0.0061 0.0033 'International Tables Vol C Tables 4.2.6.8 and 6.1.1.4'
H H 0.0000 0.0000 'International Tables Vol C Tables 4.2.6.8 and 6.1.1.4'
Cl Cl 0.1484 0.1585 'International Tables Vol C Tables 4.2.6.8 and 6.1.1.4'
P P 0.1023 0.0942 'International Tables Vol C Tables 4.2.6.8 and 6.1.1.4'
F F 0.0171 0.0103 'International Tables Vol C Tables 4.2.6.8 and 6.1.1.4'

loop_
_geom_angle_atom_site_label_1
_geom_angle_atom_site_label_2
_geom_angle_atom_site_label_3
_geom_angle
_geom_angle_site_symmetry_1
_geom_angle_site_symmetry_3
_geom_angle_publ_flag
N21 Ru1 N41' 174.9(2) . . ?
N21 Ru1 N41 96.67(19) . . ?
N41' Ru1 N41 78.50(19) . . ?
N21 Ru1 N1' 96.7(2) . . ?
N41' Ru1 N1' 85.6(2) . . ?
N41 Ru1 N1' 97.6(2) . . ?
N21 Ru1 N21' 79.0(2) . . ?
N41' Ru1 N21' 98.8(2) . . ?
N41 Ru1 N21' 85.0(2) . . ?
N1' Ru1 N21' 175.3(2) . . ?
N21 Ru1 N1 87.28(19) . . ?
N41' Ru1 N1 97.64(19) . . ?
N41 Ru1 N1 174.7(2) . . ?
N1' Ru1 N1 78.4(2) . . ?
N21' Ru1 N1 99.2(2) . . ?
N1 C2 C3 121.1(6) . . ?
N1 C2 C2' 115.0(5) . . ?
C3 C2 C2' 123.9(6) . . ?
C4 C3 C2 120.6(6) . . ?
C3 C4 C9 118.7(6) . . ?
C3 C4 C5 123.3(6) . . ?
C9 C4 C5 117.9(6) . . ?
C4 C5 C6 109.1(6) . . ?
C7 C6 C5 111.9(6) . . ?
C7 C6 C11 89.4(5) . . ?
C5 C6 C11 110.0(6) . . ?
C12 C7 C6 121.0(7) . . ?
C12 C7 C13 108.4(6) . . ?
C6 C7 C13 113.1(6) . . ?
C12 C7 C8 118.7(6) . . ?
C6 C7 C8 85.1(5) . . ?
C13 C7 C8 108.7(6) . . ?
C9 C8 C11 107.0(6) . . ?
C9 C8 C7 108.4(5) . . ?
C11 C8 C7 86.0(5) . . ?
C10 C9 C4 117.8(6) . . ?
C10 C9 C8 124.3(6) . . ?
C4 C9 C8 117.8(6) . . ?
N1 C10 C9 123.6(6) . . ?
C6 C11 C8 85.9(5) . . ?
N1' C2' C3' 120.8(6) . . ?
N1' C2' C2 114.0(5) . . ?
C3' C2' C2 125.1(6) . . ?
C4' C3' C2' 121.6(7) . . ?
C3' C4' C9' 116.6(6) . . ?
C3' C4' C5' 124.0(7) . . ?
C9' C4' C5' 119.4(6) . . ?
C4' C5' C6' 109.7(7) . . ?
C11' C6' C5' 108.9(6) . . ?
C11' C6' C7' 88.8(7) . . ?
C5' C6' C7' 112.1(6) . . ?
C12' C7' C8' 119.6(6) . . ?
C12' C7' C13' 108.8(6) . . ?
C8' C7' C13' 112.1(7) . . ?
C12' C7' C6' 118.4(7) . . ?
C8' C7' C6' 83.9(5) . . ?
C13' C7' C6' 112.4(6) . . ?
C9' C8' C11' 107.2(6) . . ?
C9' C8' C7' 110.7(6) . . ?
C11' C8' C7' 88.7(6) . . ?
C10' C9' C4' 120.3(6) . . ?
C10' C9' C8' 124.6(6) . . ?
C4' C9' C8' 115.0(6) . . ?
C9' C10' N1' 123.4(6) . . ?
C6' C11' C8' 84.5(6) . . ?
N21 C22 C23 121.9(6) . . ?
N21 C22 C22' 114.8(5) . . ?
C23 C22 C22' 123.2(5) . . ?
C24 C23 C22 119.5(6) . . ?
C23 C24 C29 118.7(6) . . ?
C23 C24 C25 122.0(6) . . ?
C29 C24 C25 119.4(6) . . ?
C24 C25 C26 107.8(6) . . ?
C27 C26 C31 88.9(5) . . ?
C27 C26 C25 112.6(6) . . ?
C31 C26 C25 110.6(6) . . ?
C26 C27 C32 119.3(6) . . ?
C26 C27 C33 113.0(6) . . ?
C32 C27 C33 108.7(7) . . ?
C26 C27 C28 85.1(5) . . ?
C32 C27 C28 118.6(6) . . ?
C33 C27 C28 110.5(6) . . ?
C29 C28 C31 106.5(6) . . ?
C29 C28 C27 109.1(5) . . ?
C31 C28 C27 86.5(5) . . ?
C30 C29 C24 118.7(6) . . ?
C30 C29 C28 124.9(6) . . ?
C24 C29 C28 116.4(6) . . ?
N21 C30 C29 124.3(6) . . ?
C26 C31 C28 85.8(6) . . ?
C23' C22' N21' 122.7(6) . . ?
C23' C22' C22 123.8(6) . . ?
N21' C22' C22 113.4(5) . . ?
C22' C23' C24' 119.7(6) . . ?
C29' C24' C23' 118.6(6) . . ?
C29' C24' C25' 118.4(6) . . ?
C23' C24' C25' 123.0(6) . . ?
C26' C25' C24' 109.3(6) . . ?
C25' C26' C31' 109.4(6) . . ?
C25' C26' C27' 113.1(6) . . ?
C31' C26' C27' 87.7(5) . . ?
C32' C27' C33' 109.5(6) . . ?
C32' C27' C26' 119.5(6) . . ?
C33' C27' C26' 112.2(6) . . ?
C32' C27' C28' 117.7(6) . . ?
C33' C27' C28' 111.0(6) . . ?
C26' C27' C28' 85.0(5) . . ?
C29' C28' C31' 107.4(6) . . ?
C29' C28' C27' 109.1(5) . . ?
C31' C28' C27' 85.6(5) . . ?
C30' C29' C24' 117.6(6) . . ?
C30' C29' C28' 125.2(6) . . ?
C24' C29' C28' 117.2(6) . . ?
N21' C30' C29' 124.9(6) . . ?
C26' C31' C28' 87.2(5) . . ?
N41 C42 C43 122.9(6) . . ?
N41 C42 C42' 113.8(5) . . ?
C43 C42 C42' 123.2(5) . . ?
C42 C43 C44 118.9(6) . . ?
C49 C44 C43 118.5(6) . . ?
C49 C44 C45 117.7(6) . . ?
C43 C44 C45 123.9(6) . . ?
C46 C45 C44 109.8(6) . . ?
C45 C46 C51 110.7(6) . . ?
C45 C46 C47 112.0(6) . . ?
C51 C46 C47 89.0(6) . . ?
C53 C47 C52 107.3(6) . . ?
C53 C47 C46 119.1(6) . . ?
C52 C47 C46 113.3(6) . . ?
C53 C47 C48 119.7(6) . . ?
C52 C47 C48 112.4(6) . . ?
C46 C47 C48 83.6(5) . . ?
C49 C48 C51 106.0(5) . . ?
C49 C48 C47 108.4(5) . . ?
C51 C48 C47 87.8(5) . . ?
C50 C49 C44 119.6(6) . . ?
C50 C49 C48 122.8(6) . . ?
C44 C49 C48 117.5(6) . . ?
N41 C50 C49 123.3(6) . . ?
C46 C51 C48 85.8(5) . . ?
C43' C42' N41' 122.7(6) . . ?
C43' C42' C42 124.1(6) . . ?
N41' C42' C42 113.1(5) . . ?
C42' C43' C44' 119.8(6) . . ?
C49' C44' C43' 119.3(6) . . ?
C49' C44' C45' 116.1(6) . . ?
C43' C44' C45' 124.5(6) . . ?
C46' C45' C44' 110.8(6) . . ?
C45' C46' C51' 112.3(7) . . ?
C45' C46' C47' 112.0(6) . . ?
C51' C46' C47' 86.9(6) . . ?
C52' C47' C53' 108.6(6) . . ?
C52' C47' C48' 111.6(6) . . ?
C53' C47' C48' 118.8(5) . . ?
C52' C47' C46' 112.9(6) . . ?
C53' C47' C46' 120.2(6) . . ?
C48' C47' C46' 82.9(5) . . ?
C49' C48' C51' 108.3(6) . . ?
C49' C48' C47' 108.1(5) . . ?
C51' C48' C47' 87.9(5) . . ?
C44' C49' C50' 118.5(6) . . ?
C44' C49' C48' 119.0(5) . . ?
C50' C49' C48' 122.5(6) . . ?
N41' C50' C49' 122.6(6) . . ?
C48' C51' C46' 86.2(6) . . ?
Cl1 C54 Cl2 110.5(9) . . ?
Cl1 C54 Cl3 110.0(8) . . ?
Cl2 C54 Cl3 114.9(8) . . ?
Cl4 C55 Cl5 114.8(7) . . ?
Cl4 C55 Cl6 107.0(8) . . ?
Cl5 C55 Cl6 110.5(6) . . ?
Cl8 C56 Cl9 93.6(14) . . ?
Cl8 C56 Cl7 88.6(12) . . ?
Cl9 C56 Cl7 88.1(11) . . ?
Cl7 C56A Cl8A 98.9(11) . . ?
Cl7 C56A Cl9A 128.6(13) . . ?
Cl8A C56A Cl9A 85.7(11) . . ?
Cl11 C57 Cl10 112.7(6) . . ?
Cl11 C57 Cl12 109.0(6) . . ?
Cl10 C57 Cl12 110.2(6) . . ?
Cl15 C58 Cl13 109.9(5) . . ?
Cl15 C58 Cl14 110.1(4) . . ?
Cl13 C58 Cl14 110.4(5) . . ?
Cl18 C59 Cl16 111.8(5) . . ?
Cl18 C59 Cl17 111.0(5) . . ?
Cl16 C59 Cl17 111.6(5) . . ?
C2 N1 C10 118.1(5) . . ?
C2 N1 Ru1 116.3(4) . . ?
C10 N1 Ru1 125.6(4) . . ?
C10' N1' C2' 117.2(5) . . ?
C10' N1' Ru1 126.6(4) . . ?
C2' N1' Ru1 116.1(4) . . ?
C30 N21 C22 116.9(5) . . ?
C30 N21 Ru1 127.2(4) . . ?
C22 N21 Ru1 115.7(4) . . ?
C22' N21' C30' 116.3(5) . . ?
C22' N21' Ru1 116.4(4) . . ?
C30' N21' Ru1 126.8(4) . . ?
C42 N41 C50 116.8(5) . . ?
C42 N41 Ru1 117.0(4) . . ?
C50 N41 Ru1 126.1(4) . . ?
C50' N41' C42' 117.0(5) . . ?
C50' N41' Ru1 124.9(4) . . ?
C42' N41' Ru1 117.2(4) . . ?
C56A Cl7 C56 20.7(11) . . ?
F5A P1 F1A 113.4(10) . . ?
F5A P1 F4 92.1(8) . . ?
F1A P1 F4 110.3(8) . . ?
F5A P1 F3 167.1(9) . . ?
F1A P1 F3 76.0(9) . . ?
F4 P1 F3 92.8(7) . . ?
F5A P1 F4A 93.6(9) . . ?
F1A P1 F4A 83.5(9) . . ?
F4 P1 F4A 28.8(6) . . ?
F3 P1 F4A 96.4(7) . . ?
F5A P1 F6A 90.2(9) . . ?
F1A P1 F6A 97.9(10) . . ?
F4 P1 F6A 148.0(10) . . ?
F3 P1 F6A 79.4(7) . . ?
F4A P1 F6A 175.0(9) . . ?
F5A P1 F1 109.5(10) . . ?
F1A P1 F1 22.5(7) . . ?
F4 P1 F1 88.8(7) . . ?
F3 P1 F1 82.6(8) . . ?
F4A P1 F1 61.2(8) . . ?
F6A P1 F1 120.4(10) . . ?
F5A P1 F2 68.6(9) . . ?
F1A P1 F2 156.1(9) . . ?
F4 P1 F2 93.1(8) . . ?
F3 P1 F2 99.1(8) . . ?
F4A P1 F2 120.4(9) . . ?
F6A P1 F2 58.3(9) . . ?
F1 P1 F2 177.4(8) . . ?
F5A P1 F6 87.3(7) . . ?
F1A P1 F6 68.1(8) . . ?
F4 P1 F6 177.8(6) . . ?
F3 P1 F6 88.3(6) . . ?
F4A P1 F6 149.2(7) . . ?
F6A P1 F6 34.2(8) . . ?
F1 P1 F6 89.5(7) . . ?
F2 P1 F6 88.6(7) . . ?
F5A P1 F3A 155.8(10) . . ?
F1A P1 F3A 90.8(9) . . ?
F4 P1 F3A 80.3(7) . . ?
F3 P1 F3A 16.7(9) . . ?
F4A P1 F3A 90.5(8) . . ?
F6A P1 F3A 84.7(9) . . ?
F1 P1 F3A 93.4(8) . . ?
F2 P1 F3A 88.7(8) . . ?
F6 P1 F3A 101.2(7) . . ?
F5A P1 F5 25.3(7) . . ?
F1A P1 F5 89.1(9) . . ?
F4 P1 F5 94.6(6) . . ?
F3 P1 F5 164.9(8) . . ?
F4A P1 F5 84.0(8) . . ?
F6A P1 F5 100.7(8) . . ?
F1 P1 F5 84.4(8) . . ?
F2 P1 F5 93.6(7) . . ?
F6 P1 F5 83.8(6) . . ?
F3A P1 F5 174.5(8) . . ?
F5A P1 F2A 78.5(10) . . ?
F1A P1 F2A 167.1(9) . . ?
F4 P1 F2A 62.7(8) . . ?
F3 P1 F2A 93.1(9) . . ?
F4A P1 F2A 91.0(9) . . ?
F6A P1 F2A 86.6(10) . . ?
F1 P1 F2A 151.0(9) . . ?
F2 P1 F2A 31.2(6) . . ?
F6 P1 F2A 119.2(7) . . ?
F3A P1 F2A 77.5(8) . . ?
F5 P1 F2A 102.0(9) . . ?
F11 P2 F7 91.7(4) . . ?
F11 P2 F8 89.6(4) . . ?
F7 P2 F8 178.5(4) . . ?
F11 P2 F10 90.8(3) . . ?
F7 P2 F10 89.1(3) . . ?
F8 P2 F10 91.3(3) . . ?
F11 P2 F9 178.3(4) . . ?
F7 P2 F9 89.5(4) . . ?
F8 P2 F9 89.1(4) . . ?
F10 P2 F9 90.4(3) . . ?
F11 P2 F12 89.9(3) . . ?
F7 P2 F12 90.9(3) . . ?
F8 P2 F12 88.7(3) . . ?
F10 P2 F12 179.3(3) . . ?
F9 P2 F12 88.9(3) . . ?

loop_
_geom_bond_atom_site_label_1
_geom_bond_atom_site_label_2
_geom_bond_distance
_geom_bond_site_symmetry_2
_geom_bond_publ_flag
Ru1 N21 2.042(5) . ?
Ru1 N41' 2.045(5) . ?
Ru1 N41 2.053(5) . ?
Ru1 N1' 2.055(5) . ?
Ru1 N21' 2.056(5) . ?
Ru1 N1 2.057(5) . ?
C2 N1 1.354(8) . ?
C2 C3 1.391(9) . ?
C2 C2' 1.468(9) . ?
C3 C4 1.385(9) . ?
C4 C9 1.398(9) . ?
C4 C5 1.515(9) . ?
C5 C6 1.523(10) . ?
C6 C7 1.517(10) . ?
C6 C11 1.527(10) . ?
C7 C12 1.498(10) . ?
C7 C13 1.559(10) . ?
C7 C8 1.586(9) . ?
C8 C9 1.476(9) . ?
C8 C11 1.554(9) . ?
C9 C10 1.387(8) . ?
C10 N1 1.361(8) . ?
C2' N1' 1.374(7) . ?
C2' C3' 1.382(8) . ?
C3' C4' 1.378(10) . ?
C4' C9' 1.404(9) . ?
C4' C5' 1.479(10) . ?
C5' C6' 1.542(11) . ?
C6' C11' 1.532(11) . ?
C6' C7' 1.551(11) . ?
C7' C12' 1.525(10) . ?
C7' C8' 1.543(10) . ?
C7' C13' 1.544(10) . ?
C8' C9' 1.508(9) . ?
C8' C11' 1.542(11) . ?
C9' C10' 1.351(9) . ?
C10' N1' 1.359(8) . ?
C22 N21 1.377(8) . ?
C22 C23 1.399(8) . ?
C22 C22' 1.479(9) . ?
C23 C24 1.378(9) . ?
C24 C29 1.398(9) . ?
C24 C25 1.526(9) . ?
C25 C26 1.531(10) . ?
C26 C27 1.524(10) . ?
C26 C31 1.527(10) . ?
C27 C32 1.532(11) . ?
C27 C33 1.556(10) . ?
C27 C28 1.570(10) . ?
C28 C29 1.503(9) . ?
C28 C31 1.548(10) . ?
C29 C30 1.379(8) . ?
C30 N21 1.336(8) . ?
C22' C23' 1.362(8) . ?
C22' N21' 1.364(7) . ?
C23' C24' 1.420(9) . ?
C24' C29' 1.389(9) . ?
C24' C25' 1.530(9) . ?
C25' C26' 1.499(10) . ?
C26' C31' 1.520(11) . ?
C26' C27' 1.551(10) . ?
C27' C32' 1.490(12) . ?
C27' C33' 1.539(9) . ?
C27' C28' 1.583(10) . ?
C28' C29' 1.472(9) . ?
C28' C31' 1.550(10) . ?
C29' C30' 1.378(9) . ?
C30' N21' 1.366(8) . ?
C42 N41 1.357(7) . ?
C42 C43 1.383(8) . ?
C42 C42' 1.504(9) . ?
C43 C44 1.400(9) . ?
C44 C49 1.375(8) . ?
C44 C45 1.516(9) . ?
C45 C46 1.499(10) . ?
C46 C51 1.523(10) . ?
C46 C47 1.556(11) . ?
C47 C53 1.524(10) . ?
C47 C52 1.530(10) . ?
C47 C48 1.572(9) . ?
C48 C49 1.515(9) . ?
C48 C51 1.539(10) . ?
C49 C50 1.373(8) . ?
C50 N41 1.359(8) . ?
C42' C43' 1.358(8) . ?
C42' N41' 1.369(8) . ?
C43' C44' 1.387(9) . ?
C44' C49' 1.372(9) . ?
C44' C45' 1.516(9) . ?
C45' C46' 1.490(10) . ?
C46' C51' 1.534(11) . ?
C46' C47' 1.583(11) . ?
C47' C52' 1.537(9) . ?
C47' C53' 1.539(11) . ?
C47' C48' 1.569(9) . ?
C48' C49' 1.498(8) . ?
C48' C51' 1.519(10) . ?
C49' C50' 1.404(8) . ?
C50' N41' 1.353(8) . ?
C54 Cl1 1.683(14) . ?
C54 Cl2 1.734(15) . ?
C54 Cl3 1.758(15) . ?
C55 Cl4 1.691(11) . ?
C55 Cl5 1.711(12) . ?
C55 Cl6 1.773(12) . ?
C56 Cl8 1.82(3) . ?
C56 Cl9 1.92(3) . ?
C56 Cl7 2.03(3) . ?
C56A Cl7 1.79(2) . ?
C56A Cl8A 1.93(2) . ?
C56A Cl9A 2.02(3) . ?
C57 Cl11 1.722(10) . ?
C57 Cl10 1.735(11) . ?
C57 Cl12 1.795(11) . ?
C58 Cl15 1.724(8) . ?
C58 Cl13 1.749(9) . ?
C58 Cl14 1.759(8) . ?
C59 Cl18 1.716(10) . ?
C59 Cl16 1.727(9) . ?
C59 Cl17 1.765(10) . ?
P1 F5A 1.499(17) . ?
P1 F1A 1.529(16) . ?
P1 F4 1.544(11) . ?
P1 F3 1.565(13) . ?
P1 F4A 1.581(14) . ?
P1 F6A 1.590(15) . ?
P1 F1 1.595(15) . ?
P1 F2 1.595(14) . ?
P1 F6 1.599(9) . ?
P1 F3A 1.631(17) . ?
P1 F5 1.656(14) . ?
P1 F2A 1.698(17) . ?
P2 F11 1.561(5) . ?
P2 F7 1.564(6) . ?
P2 F8 1.579(6) . ?
P2 F10 1.586(5) . ?
P2 F9 1.592(5) . ?
P2 F12 1.595(5) . ?

loop_
_geom_torsion_atom_site_label_1
_geom_torsion_atom_site_label_2
_geom_torsion_atom_site_label_3
_geom_torsion_atom_site_label_4
_geom_torsion
_geom_torsion_site_symmetry_1
_geom_torsion_site_symmetry_2
_geom_torsion_site_symmetry_3
_geom_torsion_site_symmetry_4
_geom_torsion_publ_flag
N1 C2 C3 C4 -0.5(10) . . . . ?
C2' C2 C3 C4 -178.1(6) . . . . ?
C2 C3 C4 C9 1.7(10) . . . . ?
C2 C3 C4 C5 178.2(7) . . . . ?
C3 C4 C5 C6 -177.1(6) . . . . ?
C9 C4 C5 C6 -0.5(9) . . . . ?
C4 C5 C6 C7 49.6(8) . . . . ?
C4 C5 C6 C11 -48.1(8) . . . . ?
C5 C6 C7 C12 36.9(9) . . . . ?
C11 C6 C7 C12 148.3(6) . . . . ?
C5 C6 C7 C13 168.0(6) . . . . ?
C11 C6 C7 C13 -80.7(6) . . . . ?
C5 C6 C7 C8 -83.8(6) . . . . ?
C11 C6 C7 C8 27.6(5) . . . . ?
C12 C7 C8 C9 -43.4(9) . . . . ?
C6 C7 C8 C9 79.4(6) . . . . ?
C13 C7 C8 C9 -167.8(6) . . . . ?
C12 C7 C8 C11 -149.9(7) . . . . ?
C6 C7 C8 C11 -27.1(5) . . . . ?
C13 C7 C8 C11 85.7(6) . . . . ?
C3 C4 C9 C10 -2.4(9) . . . . ?
C5 C4 C9 C10 -179.1(6) . . . . ?
C3 C4 C9 C8 177.4(6) . . . . ?
C5 C4 C9 C8 0.8(9) . . . . ?
C11 C8 C9 C10 -134.7(6) . . . . ?
C7 C8 C9 C10 134.0(6) . . . . ?
C11 C8 C9 C4 45.5(8) . . . . ?
C7 C8 C9 C4 -45.8(8) . . . . ?
C4 C9 C10 N1 2.1(9) . . . . ?
C8 C9 C10 N1 -177.7(6) . . . . ?
C7 C6 C11 C8 -28.1(5) . . . . ?
C5 C6 C11 C8 85.0(6) . . . . ?
C9 C8 C11 C6 -81.1(6) . . . . ?
C7 C8 C11 C6 26.9(5) . . . . ?
N1 C2 C2' N1' -1.8(8) . . . . ?
C3 C2 C2' N1' 176.0(6) . . . . ?
N1 C2 C2' C3' -179.9(6) . . . . ?
C3 C2 C2' C3' -2.2(10) . . . . ?
N1' C2' C3' C4' 0.8(10) . . . . ?
C2 C2' C3' C4' 178.8(6) . . . . ?
C2' C3' C4' C9' 1.1(10) . . . . ?
C2' C3' C4' C5' -179.4(7) . . . . ?
C3' C4' C5' C6' 178.3(7) . . . . ?
C9' C4' C5' C6' -2.3(10) . . . . ?
C4' C5' C6' C11' -47.3(9) . . . . ?
C4' C5' C6' C7' 49.3(9) . . . . ?
C11' C6' C7' C12' 148.3(7) . . . . ?
C5' C6' C7' C12' 38.3(9) . . . . ?
C11' C6' C7' C8' 27.8(5) . . . . ?
C5' C6' C7' C8' -82.2(7) . . . . ?
C11' C6' C7' C13' -83.5(7) . . . . ?
C5' C6' C7' C13' 166.5(7) . . . . ?
C12' C7' C8' C9' -39.0(9) . . . . ?
C13' C7' C8' C9' -168.1(6) . . . . ?
C6' C7' C8' C9' 80.3(7) . . . . ?
C12' C7' C8' C11' -147.0(7) . . . . ?
C13' C7' C8' C11' 84.0(7) . . . . ?
C6' C7' C8' C11' -27.7(5) . . . . ?
C3' C4' C9' C10' -1.5(10) . . . . ?
C5' C4' C9' C10' 179.0(6) . . . . ?
C3' C4' C9' C8' -178.3(6) . . . . ?
C5' C4' C9' C8' 2.2(9) . . . . ?
C11' C8' C9' C10' -130.2(7) . . . . ?
C7' C8' C9' C10' 134.6(7) . . . . ?
C11' C8' C9' C4' 46.5(8) . . . . ?
C7' C8' C9' C4' -48.8(8) . . . . ?
C4' C9' C10' N1' -0.1(10) . . . . ?
C8' C9' C10' N1' 176.4(6) . . . . ?
C5' C6' C11' C8' 85.2(7) . . . . ?
C7' C6' C11' C8' -27.8(5) . . . . ?
C9' C8' C11' C6' -83.3(6) . . . . ?
C7' C8' C11' C6' 28.0(5) . . . . ?
N21 C22 C23 C24 0.0(10) . . . . ?
C22' C22 C23 C24 179.4(7) . . . . ?
C22 C23 C24 C29 -1.1(10) . . . . ?
C22 C23 C24 C25 179.4(7) . . . . ?
C23 C24 C25 C26 177.0(7) . . . . ?
C29 C24 C25 C26 -2.5(10) . . . . ?
C24 C25 C26 C27 50.8(8) . . . . ?
C24 C25 C26 C31 -46.9(8) . . . . ?
C31 C26 C27 C32 147.7(6) . . . . ?
C25 C26 C27 C32 35.8(8) . . . . ?
C31 C26 C27 C33 -82.7(7) . . . . ?
C25 C26 C27 C33 165.3(6) . . . . ?
C31 C26 C27 C28 27.5(5) . . . . ?
C25 C26 C27 C28 -84.4(6) . . . . ?
C26 C27 C28 C29 79.1(6) . . . . ?
C32 C27 C28 C29 -41.7(9) . . . . ?
C33 C27 C28 C29 -168.1(6) . . . . ?
C26 C27 C28 C31 -27.2(5) . . . . ?
C32 C27 C28 C31 -148.0(7) . . . . ?
C33 C27 C28 C31 85.6(7) . . . . ?
C23 C24 C29 C30 2.5(10) . . . . ?
C25 C24 C29 C30 -178.0(6) . . . . ?
C23 C24 C29 C28 -177.3(6) . . . . ?
C25 C24 C29 C28 2.2(10) . . . . ?
C31 C28 C29 C30 -134.2(7) . . . . ?
C27 C28 C29 C30 133.7(7) . . . . ?
C31 C28 C29 C24 45.5(8) . . . . ?
C27 C28 C29 C24 -46.6(8) . . . . ?
C24 C29 C30 N21 -2.9(10) . . . . ?
C28 C29 C30 N21 176.8(6) . . . . ?
C27 C26 C31 C28 -27.9(5) . . . . ?
C25 C26 C31 C28 85.9(6) . . . . ?
C29 C28 C31 C26 -81.8(6) . . . . ?
C27 C28 C31 C26 27.1(5) . . . . ?
N21 C22 C22' C23' 168.2(7) . . . . ?
C23 C22 C22' C23' -11.3(11) . . . . ?
N21 C22 C22' N21' -8.3(9) . . . . ?
C23 C22 C22' N21' 172.2(6) . . . . ?
N21' C22' C23' C24' -1.0(12) . . . . ?
C22 C22' C23' C24' -177.3(7) . . . . ?
C22' C23' C24' C29' -3.0(11) . . . . ?
C22' C23' C24' C25' 175.7(7) . . . . ?
C29' C24' C25' C26' -1.1(10) . . . . ?
C23' C24' C25' C26' -179.9(7) . . . . ?
C24' C25' C26' C31' -47.8(8) . . . . ?
C24' C25' C26' C27' 48.2(9) . . . . ?
C25' C26' C27' C32' 37.1(9) . . . . ?
C31' C26' C27' C32' 147.3(6) . . . . ?
C25' C26' C27' C33' 167.3(7) . . . . ?
C31' C26' C27' C33' -82.5(7) . . . . ?
C25' C26' C27' C28' -82.0(7) . . . . ?
C31' C26' C27' C28' 28.2(5) . . . . ?
C32' C27' C28' C29' -41.5(8) . . . . ?
C33' C27' C28' C29' -168.8(6) . . . . ?
C26' C27' C28' C29' 79.3(6) . . . . ?
C32' C27' C28' C31' -148.4(7) . . . . ?
C33' C27' C28' C31' 84.3(7) . . . . ?
C26' C27' C28' C31' -27.6(5) . . . . ?
C23' C24' C29' C30' 3.4(10) . . . . ?
C25' C24' C29' C30' -175.5(6) . . . . ?
C23' C24' C29' C28' -178.7(6) . . . . ?
C25' C24' C29' C28' 2.5(10) . . . . ?
C31' C28' C29' C30' -139.1(7) . . . . ?
C27' C28' C29' C30' 129.6(7) . . . . ?
C31' C28' C29' C24' 43.2(8) . . . . ?
C27' C28' C29' C24' -48.2(8) . . . . ?
C24' C29' C30' N21' 0.2(10) . . . . ?
C28' C29' C30' N21' -177.5(6) . . . . ?
C25' C26' C31' C28' 85.0(6) . . . . ?
C27' C26' C31' C28' -28.7(5) . . . . ?
C29' C28' C31' C26' -80.5(6) . . . . ?
C27' C28' C31' C26' 28.2(5) . . . . ?
N41 C42 C43 C44 -0.9(10) . . . . ?
C42' C42 C43 C44 175.5(6) . . . . ?
C42 C43 C44 C49 1.7(10) . . . . ?
C42 C43 C44 C45 -179.2(7) . . . . ?
C49 C44 C45 C46 -2.8(9) . . . . ?
C43 C44 C45 C46 178.1(7) . . . . ?
C44 C45 C46 C51 -46.5(9) . . . . ?
C44 C45 C46 C47 51.1(8) . . . . ?
C45 C46 C47 C53 36.1(8) . . . . ?
C51 C46 C47 C53 148.0(6) . . . . ?
C45 C46 C47 C52 163.8(6) . . . . ?
C51 C46 C47 C52 -84.3(7) . . . . ?
C45 C46 C47 C48 -84.5(6) . . . . ?
C51 C46 C47 C48 27.5(5) . . . . ?
C53 C47 C48 C49 -41.0(9) . . . . ?
C52 C47 C48 C49 -168.3(6) . . . . ?
C46 C47 C48 C49 79.0(6) . . . . ?
C53 C47 C48 C51 -147.1(7) . . . . ?
C52 C47 C48 C51 85.5(7) . . . . ?
C46 C47 C48 C51 -27.2(5) . . . . ?
C43 C44 C49 C50 -1.1(10) . . . . ?
C45 C44 C49 C50 179.7(6) . . . . ?
C43 C44 C49 C48 -178.4(6) . . . . ?
C45 C44 C49 C48 2.3(9) . . . . ?
C51 C48 C49 C50 -131.9(7) . . . . ?
C47 C48 C49 C50 135.0(7) . . . . ?
C51 C48 C49 C44 45.3(8) . . . . ?
C47 C48 C49 C44 -47.8(8) . . . . ?
C44 C49 C50 N41 -0.3(10) . . . . ?
C48 C49 C50 N41 176.9(6) . . . . ?
C45 C46 C51 C48 85.2(7) . . . . ?
C47 C46 C51 C48 -28.0(5) . . . . ?
C49 C48 C51 C46 -80.9(6) . . . . ?
C47 C48 C51 C46 27.7(5) . . . . ?
N41 C42 C42' C43' 169.4(6) . . . . ?
C43 C42 C42' C43' -7.2(10) . . . . ?
N41 C42 C42' N41' -7.0(8) . . . . ?
C43 C42 C42' N41' 176.3(6) . . . . ?
N41' C42' C43' C44' 3.9(10) . . . . ?
C42 C42' C43' C44' -172.2(6) . . . . ?
C42' C43' C44' C49' -1.7(10) . . . . ?
C42' C43' C44' C45' 175.1(7) . . . . ?
C49' C44' C45' C46' -0.1(11) . . . . ?
C43' C44' C45' C46' -177.1(7) . . . . ?
C44' C45' C46' C51' -47.0(9) . . . . ?
C44' C45' C46' C47' 48.9(10) . . . . ?
C45' C46' C47' C52' 165.9(7) . . . . ?
C51' C46' C47' C52' -81.4(7) . . . . ?
C45' C46' C47' C53' 35.6(9) . . . . ?
C51' C46' C47' C53' 148.4(6) . . . . ?
C45' C46' C47' C48' -83.7(7) . . . . ?
C51' C46' C47' C48' 29.1(5) . . . . ?
C52' C47' C48' C49' -168.9(6) . . . . ?
C53' C47' C48' C49' -41.5(9) . . . . ?
C46' C47' C48' C49' 79.2(6) . . . . ?
C52' C47' C48' C51' 82.4(7) . . . . ?
C53' C47' C48' C51' -150.1(7) . . . . ?
C46' C47' C48' C51' -29.4(5) . . . . ?
C43' C44' C49' C50' -1.6(10) . . . . ?
C45' C44' C49' C50' -178.7(7) . . . . ?
C43' C44' C49' C48' 177.3(6) . . . . ?
C45' C44' C49' C48' 0.2(10) . . . . ?
C51' C48' C49' C44' 45.8(8) . . . . ?
C47' C48' C49' C44' -48.0(8) . . . . ?
C51' C48' C49' C50' -135.2(7) . . . . ?
C47' C48' C49' C50' 130.9(6) . . . . ?
C44' C49' C50' N41' 3.1(10) . . . . ?
C48' C49' C50' N41' -175.8(6) . . . . ?
C49' C48' C51' C46' -78.1(6) . . . . ?
C47' C48' C51' C46' 30.2(5) . . . . ?
C45' C46' C51' C48' 82.6(7) . . . . ?
C47' C46' C51' C48' -30.0(5) . . . . ?
C3 C2 N1 C10 0.0(9) . . . . ?
C2' C2 N1 C10 177.9(5) . . . . ?
C3 C2 N1 Ru1 -178.5(5) . . . . ?
C2' C2 N1 Ru1 -0.6(7) . . . . ?
C9 C10 N1 C2 -0.9(9) . . . . ?
C9 C10 N1 Ru1 177.5(5) . . . . ?
N21 Ru1 N1 C2 99.3(4) . . . . ?
N41' Ru1 N1 C2 -82.1(4) . . . . ?
N41 Ru1 N1 C2 -40(3) . . . . ?
N1' Ru1 N1 C2 1.8(4) . . . . ?
N21' Ru1 N1 C2 177.7(4) . . . . ?
N21 Ru1 N1 C10 -79.1(5) . . . . ?
N41' Ru1 N1 C10 99.5(5) . . . . ?
N41 Ru1 N1 C10 142(2) . . . . ?
N1' Ru1 N1 C10 -176.5(5) . . . . ?
N21' Ru1 N1 C10 -0.7(5) . . . . ?
C9' C10' N1' C2' 2.0(9) . . . . ?
C9' C10' N1' Ru1 177.6(5) . . . . ?
C3' C2' N1' C10' -2.3(8) . . . . ?
C2 C2' N1' C10' 179.5(5) . . . . ?
C3' C2' N1' Ru1 -178.4(5) . . . . ?
C2 C2' N1' Ru1 3.4(6) . . . . ?
N21 Ru1 N1' C10' 95.6(5) . . . . ?
N41' Ru1 N1' C10' -79.8(5) . . . . ?
N41 Ru1 N1' C10' -2.1(5) . . . . ?
N21' Ru1 N1' C10' 121(2) . . . . ?
N1 Ru1 N1' C10' -178.5(5) . . . . ?
N21 Ru1 N1' C2' -88.7(4) . . . . ?
N41' Ru1 N1' C2' 95.9(4) . . . . ?
N41 Ru1 N1' C2' 173.6(4) . . . . ?
N21' Ru1 N1' C2' -64(3) . . . . ?
N1 Ru1 N1' C2' -2.9(4) . . . . ?
C29 C30 N21 C22 1.8(9) . . . . ?
C29 C30 N21 Ru1 177.1(5) . . . . ?
C23 C22 N21 C30 -0.3(9) . . . . ?
C22' C22 N21 C30 -179.8(6) . . . . ?
C23 C22 N21 Ru1 -176.1(5) . . . . ?
C22' C22 N21 Ru1 4.3(7) . . . . ?
N41' Ru1 N21 C30 120(2) . . . . ?
N41 Ru1 N21 C30 101.2(5) . . . . ?
N1' Ru1 N21 C30 2.7(5) . . . . ?
N21' Ru1 N21 C30 -175.3(5) . . . . ?
N1 Ru1 N21 C30 -75.4(5) . . . . ?
N41' Ru1 N21 C22 -64(3) . . . . ?
N41 Ru1 N21 C22 -83.5(4) . . . . ?
N1' Ru1 N21 C22 178.0(4) . . . . ?
N21' Ru1 N21 C22 0.1(4) . . . . ?
N1 Ru1 N21 C22 100.0(4) . . . . ?
C23' C22' N21' C30' 4.5(10) . . . . ?
C22 C22' N21' C30' -178.9(6) . . . . ?
C23' C22' N21' Ru1 -168.1(6) . . . . ?
C22 C22' N21' Ru1 8.4(7) . . . . ?
C29' C30' N21' C22' -4.1(9) . . . . ?
C29' C30' N21' Ru1 167.6(5) . . . . ?
N21 Ru1 N21' C22' -4.9(5) . . . . ?
N41' Ru1 N21' C22' 170.4(5) . . . . ?
N41 Ru1 N21' C22' 92.9(5) . . . . ?
N1' Ru1 N21' C22' -30(3) . . . . ?
N1 Ru1 N21' C22' -90.3(5) . . . . ?
N21 Ru1 N21' C30' -176.6(5) . . . . ?
N41' Ru1 N21' C30' -1.3(5) . . . . ?
N41 Ru1 N21' C30' -78.8(5) . . . . ?
N1' Ru1 N21' C30' 158(2) . . . . ?
N1 Ru1 N21' C30' 98.0(5) . . . . ?
C43 C42 N41 C50 -0.5(9) . . . . ?
C42' C42 N41 C50 -177.1(6) . . . . ?
C43 C42 N41 Ru1 -176.5(5) . . . . ?
C42' C42 N41 Ru1 6.8(7) . . . . ?
C49 C50 N41 C42 1.0(9) . . . . ?
C49 C50 N41 Ru1 176.7(5) . . . . ?
N21 Ru1 N41 C42 174.7(5) . . . . ?
N41' Ru1 N41 C42 -3.6(4) . . . . ?
N1' Ru1 N41 C42 -87.6(5) . . . . ?
N21' Ru1 N41 C42 96.4(5) . . . . ?
N1 Ru1 N41 C42 -47(3) . . . . ?
N21 Ru1 N41 C50 -1.0(5) . . . . ?
N41' Ru1 N41 C50 -179.3(5) . . . . ?
N1' Ru1 N41 C50 96.7(5) . . . . ?
N21' Ru1 N41 C50 -79.3(5) . . . . ?
N1 Ru1 N41 C50 138(2) . . . . ?
C49' C50' N41' C42' -1.1(9) . . . . ?
C49' C50' N41' Ru1 168.0(5) . . . . ?
C43' C42' N41' C50' -2.5(9) . . . . ?
C42 C42' N41' C50' 174.1(5) . . . . ?
C43' C42' N41' Ru1 -172.4(5) . . . . ?
C42 C42' N41' Ru1 4.2(7) . . . . ?
N21 Ru1 N41' C50' 171(2) . . . . ?
N41 Ru1 N41' C50' -169.6(5) . . . . ?
N1' Ru1 N41' C50' -70.9(5) . . . . ?
N21' Ru1 N41' C50' 107.4(5) . . . . ?
N1 Ru1 N41' C50' 6.8(5) . . . . ?
N21 Ru1 N41' C42' -20(3) . . . . ?
N41 Ru1 N41' C42' -0.6(4) . . . . ?
N1' Ru1 N41' C42' 98.1(5) . . . . ?
N21' Ru1 N41' C42' -83.6(5) . . . . ?
N1 Ru1 N41' C42' 175.8(4) . . . . ?
Cl8A C56A Cl7 C56 122(4) . . . . ?
Cl9A C56A Cl7 C56 -147(4) . . . . ?
Cl8 C56 Cl7 C56A -36(3) . . . . ?
Cl9 C56 Cl7 C56A 58(3) . . . . ?
